data_4065186
loop_
_publ_author_name
'Vicente, Jos\'e'
'Abad, Jos\'e Antonio'
'L\'opez-Nicol\'as, Rosa-Mar\'ia'
'Jones, Peter G.'

_publ_section_title
;
 Palladated Oligophenylene Thioethers: Synthesis and Reactivity toward
 Isocyanides, Carbon Monoxide, and Alkynes
;
_journal_issue 18
_journal_name_full Organometallics
_journal_page_first 4983
_journal_paper_doi 10.1021/om200607h
_journal_volume 30
_journal_year 2011
_chemical_formula_sum 'C49 H47 Br N4 O Pd S'
_chemical_formula_weight 926.28
_chemical_name_systematic
;

 ?

;
_space_group_IT_number 2
_symmetry_cell_setting triclinic
_symmetry_space_group_name_Hall '-P 1'
_symmetry_space_group_name_H-M 'P -1'
_atom_sites_solution_hydrogens geom
_atom_sites_solution_primary Patterson
_atom_sites_solution_secondary difmap
_audit_creation_method SHELXL-97
_cell_angle_alpha 112.513(4)
_cell_angle_beta 115.224(4)
_cell_angle_gamma 91.839(4)
_cell_formula_units_Z 2
_cell_length_a 13.2572(14)
_cell_length_b 14.1029(14)
_cell_length_c 14.1107(14)
_cell_measurement_reflns_used 6452
_cell_measurement_temperature 133(2)
_cell_measurement_theta_max 30
_cell_measurement_theta_min 2
_cell_volume 2143.7(4)
_computing_cell_refinement 'Bruker SAINT'
_computing_data_collection 'Bruker SMART'
_computing_data_reduction 'Bruker SAINT'
_computing_molecular_graphics 'Siemens XP'
_computing_publication_material SHELXL-97
_computing_structure_refinement 'SHELXL-97 (Sheldrick, 1997)'
_computing_structure_solution 'SHELXS-97 (Sheldrick, 1990)'
_diffrn_ambient_temperature 133(2)
_diffrn_detector_area_resol_mean 8.192
_diffrn_measured_fraction_theta_full 0.993
_diffrn_measured_fraction_theta_max 0.992
_diffrn_measurement_device_type 'Bruker SMART 100 CCD'
_diffrn_measurement_method '\w- & \f-scan'
_diffrn_radiation_monochromator graphite
_diffrn_radiation_source 'fine-focus sealed tube'
_diffrn_radiation_type MoK\a
_diffrn_radiation_wavelength 0.71073
_diffrn_reflns_av_R_equivalents 0.0377
_diffrn_reflns_av_sigmaI/netI 0.0735
_diffrn_reflns_limit_h_max 17
_diffrn_reflns_limit_h_min -17
_diffrn_reflns_limit_k_max 18
_diffrn_reflns_limit_k_min -18
_diffrn_reflns_limit_l_max 18
_diffrn_reflns_limit_l_min -18
_diffrn_reflns_number 23477
_diffrn_reflns_theta_full 28.00
_diffrn_reflns_theta_max 28.28
_diffrn_reflns_theta_min 1.61
_exptl_absorpt_coefficient_mu 1.455
_exptl_absorpt_correction_T_max 0.894
_exptl_absorpt_correction_T_min 0.741
_exptl_absorpt_correction_type multi-scan
_exptl_absorpt_process_details SADABS
_exptl_crystal_colour red-brown
_exptl_crystal_density_diffrn 1.435
_exptl_crystal_density_method 'not measured'
_exptl_crystal_description plate
_exptl_crystal_F_000 948
_exptl_crystal_size_max 0.19
_exptl_crystal_size_mid 0.11
_exptl_crystal_size_min 0.03
_refine_diff_density_max 0.727
_refine_diff_density_min -0.752
_refine_diff_density_rms 0.083
_refine_ls_extinction_method none
_refine_ls_goodness_of_fit_ref 0.898
_refine_ls_hydrogen_treatment 'rigid methyls, others riding'
_refine_ls_matrix_type full
_refine_ls_number_parameters 523
_refine_ls_number_reflns 10560
_refine_ls_number_restraints 0
_refine_ls_restrained_S_all 0.898
_refine_ls_R_factor_all 0.0591
_refine_ls_R_factor_gt 0.0343
_refine_ls_shift/su_max 0.001
_refine_ls_shift/su_mean 0.000
_refine_ls_structure_factor_coef Fsqd
_refine_ls_weighting_details 'calc w=1/[\s^2^(Fo^2^)+(0.0252P)^2^] where P=(Fo^2^+2Fc^2^)/3'
_refine_ls_weighting_scheme calc
_refine_ls_wR_factor_gt 0.0634
_refine_ls_wR_factor_ref 0.0686
_reflns_number_gt 7465
_reflns_number_total 10560
_reflns_threshold_expression >2sigma(I)
_cod_data_source_file om200607h_si_001.cif
_cod_data_source_block annonn
_cod_depositor_comments 'Adding full bibliography for 4065180--4065189.cif.'
_cod_database_code 4065186

loop_
_symmetry_equiv_pos_as_xyz
'x, y, z'
'-x, -y, -z'

loop_
_atom_site_label
_atom_site_type_symbol
_atom_site_fract_x
_atom_site_fract_y
_atom_site_fract_z
_atom_site_U_iso_or_equiv
_atom_site_adp_type
_atom_site_occupancy
_atom_site_symmetry_multiplicity
_atom_site_calc_flag
_atom_site_refinement_flags
Pd Pd 0.528857(16) 0.311089(15) 0.749946(18) 0.01621(5) Uani 1 1 d .
Br Br 0.65059(2) 0.18833(2) 0.80741(3) 0.02776(8) Uani 1 1 d .
S S 0.14022(6) 0.20091(6) 0.39182(6) 0.02934(17) Uani 1 1 d .
N1 N 0.43663(17) 0.46985(16) 0.66129(18) 0.0183(5) Uani 1 1 d .
N2 N 0.23102(17) 0.41113(16) 0.67893(18) 0.0196(5) Uani 1 1 d .
N5 N 0.37056(17) 0.20907(15) 0.67741(18) 0.0169(5) Uani 1 1 d .
N6 N 0.76452(17) 0.45628(16) 0.84886(18) 0.0200(5) Uani 1 1 d .
O O -0.20720(19) -0.08454(15) -0.09188(18) 0.0442(6) Uani 1 1 d .
C10 C 0.42576(19) 0.39941(19) 0.6927(2) 0.0162(5) Uani 1 1 d .
C11 C 0.5403(2) 0.51029(19) 0.6679(2) 0.0170(5) Uani 1 1 d .
C12 C 0.5987(2) 0.6146(2) 0.7489(2) 0.0198(6) Uani 1 1 d .
C13 C 0.7000(2) 0.6551(2) 0.7559(2) 0.0217(6) Uani 1 1 d .
H13 H 0.7432 0.7244 0.8134 0.026 Uiso 1 1 calc R
C14 C 0.7388(2) 0.5959(2) 0.6802(2) 0.0234(6) Uani 1 1 d .
H14 H 0.8078 0.6246 0.6853 0.028 Uiso 1 1 calc R
C15 C 0.6766(2) 0.4947(2) 0.5970(2) 0.0230(6) Uani 1 1 d .
H15 H 0.7023 0.4552 0.5437 0.028 Uiso 1 1 calc R
C16 C 0.5770(2) 0.4492(2) 0.5897(2) 0.0194(6) Uani 1 1 d .
C17 C 0.5544(2) 0.6799(2) 0.8287(2) 0.0294(7) Uani 1 1 d .
H17A H 0.6015 0.7523 0.8741 0.035 Uiso 1 1 calc R
H17B H 0.5582 0.6495 0.8817 0.035 Uiso 1 1 calc R
H17C H 0.4747 0.6804 0.7822 0.035 Uiso 1 1 calc R
C18 C 0.5126(2) 0.33748(19) 0.5006(2) 0.0236(6) Uani 1 1 d .
H18A H 0.5325 0.2899 0.5379 0.028 Uiso 1 1 calc R
H18B H 0.5335 0.3169 0.4379 0.028 Uiso 1 1 calc R
H18C H 0.4300 0.3331 0.4680 0.028 Uiso 1 1 calc R
C20 C 0.3070(2) 0.36063(19) 0.6715(2) 0.0158(5) Uani 1 1 d .
C21 C 0.2470(2) 0.52196(19) 0.7148(2) 0.0198(6) Uani 1 1 d .
C22 C 0.3052(2) 0.5906(2) 0.8339(2) 0.0234(6) Uani 1 1 d .
C23 C 0.3073(2) 0.6978(2) 0.8661(3) 0.0284(7) Uani 1 1 d .
H23 H 0.3443 0.7461 0.9465 0.034 Uiso 1 1 calc R
C24 C 0.2567(2) 0.7350(2) 0.7837(3) 0.0317(7) Uani 1 1 d .
H24 H 0.2609 0.8084 0.8072 0.038 Uiso 1 1 calc R
C25 C 0.1999(2) 0.6652(2) 0.6670(3) 0.0295(7) Uani 1 1 d .
H25 H 0.1655 0.6914 0.6107 0.035 Uiso 1 1 calc R
C26 C 0.1919(2) 0.5578(2) 0.6304(2) 0.0229(6) Uani 1 1 d .
C27 C 0.3623(2) 0.5501(2) 0.9233(2) 0.0316(7) Uani 1 1 d .
H27A H 0.3091 0.4889 0.9067 0.038 Uiso 1 1 calc R
H27B H 0.3840 0.6058 1.0010 0.038 Uiso 1 1 calc R
H27C H 0.4311 0.5290 0.9204 0.038 Uiso 1 1 calc R
C28 C 0.1278(2) 0.4791(2) 0.5041(2) 0.0290(7) Uani 1 1 d .
H28A H 0.0954 0.5163 0.4559 0.035 Uiso 1 1 calc R
H28B H 0.0657 0.4291 0.4925 0.035 Uiso 1 1 calc R
H28C H 0.1804 0.4408 0.4818 0.035 Uiso 1 1 calc R
C31 C 0.1595(2) 0.19047(19) 0.5890(2) 0.0185(6) Uani 1 1 d .
C32 C 0.0843(2) 0.16827(19) 0.4729(2) 0.0215(6) Uani 1 1 d .
C33 C -0.0315(2) 0.1245(2) 0.4265(3) 0.0265(6) Uani 1 1 d .
H33 H -0.0832 0.1084 0.3478 0.032 Uiso 1 1 calc R
C34 C -0.0717(2) 0.1042(2) 0.4940(3) 0.0284(7) Uani 1 1 d .
H34 H -0.1508 0.0739 0.4612 0.034 Uiso 1 1 calc R
C35 C 0.0014(2) 0.1272(2) 0.6080(3) 0.0276(7) Uani 1 1 d .
H35 H -0.0273 0.1133 0.6538 0.033 Uiso 1 1 calc R
C36 C 0.1167(2) 0.1707(2) 0.6560(2) 0.0237(6) Uani 1 1 d .
H36 H 0.1671 0.1871 0.7351 0.028 Uiso 1 1 calc R
C41 C 0.0367(2) 0.1176(2) 0.2454(2) 0.0258(6) Uani 1 1 d .
C42 C 0.0300(3) 0.0093(2) 0.1966(3) 0.0333(7) Uani 1 1 d .
H42 H 0.0823 -0.0203 0.2415 0.040 Uiso 1 1 calc R
C43 C -0.0519(3) -0.0547(2) 0.0842(3) 0.0357(8) Uani 1 1 d .
H43 H -0.0559 -0.1283 0.0516 0.043 Uiso 1 1 calc R
C44 C -0.1285(3) -0.0124(2) 0.0179(3) 0.0323(7) Uani 1 1 d .
C45 C -0.1211(2) 0.0954(2) 0.0637(3) 0.0294(7) Uani 1 1 d .
H45 H -0.1720 0.1250 0.0178 0.035 Uiso 1 1 calc R
C46 C -0.0379(2) 0.1595(2) 0.1780(3) 0.0276(6) Uani 1 1 d .
H46 H -0.0325 0.2334 0.2100 0.033 Uiso 1 1 calc R
C47 C -0.2896(3) -0.0467(3) -0.1650(3) 0.0540(10) Uani 1 1 d .
H47A H -0.3355 -0.0130 -0.1284 0.065 Uiso 1 1 calc R
H47B H -0.3400 -0.1059 -0.2409 0.065 Uiso 1 1 calc R
H47C H -0.2499 0.0050 -0.1759 0.065 Uiso 1 1 calc R
C50 C 0.2820(2) 0.24637(19) 0.6452(2) 0.0171(5) Uani 1 1 d .
C51 C 0.3636(2) 0.10116(19) 0.6646(2) 0.0195(6) Uani 1 1 d .
C52 C 0.3636(2) 0.0246(2) 0.5666(2) 0.0230(6) Uani 1 1 d .
C53 C 0.3653(2) -0.0762(2) 0.5593(3) 0.0313(7) Uani 1 1 d .
H53 H 0.3642 -0.1301 0.4927 0.038 Uiso 1 1 calc R
C54 C 0.3685(2) -0.0998(2) 0.6461(3) 0.0373(8) Uani 1 1 d .
H54 H 0.3681 -0.1698 0.6386 0.045 Uiso 1 1 calc R
C55 C 0.3724(2) -0.0220(2) 0.7443(3) 0.0357(8) Uani 1 1 d .
H55 H 0.3758 -0.0386 0.8046 0.043 Uiso 1 1 calc R
C56 C 0.3714(2) 0.0811(2) 0.7566(3) 0.0255(6) Uani 1 1 d .
C57 C 0.3669(2) 0.0514(2) 0.4743(2) 0.0321(7) Uani 1 1 d .
H57A H 0.3682 -0.0118 0.4133 0.038 Uiso 1 1 calc R
H57B H 0.4359 0.1065 0.5093 0.038 Uiso 1 1 calc R
H57C H 0.2987 0.0769 0.4401 0.038 Uiso 1 1 calc R
C58 C 0.3836(3) 0.1661(2) 0.8688(3) 0.0350(7) Uani 1 1 d .
H58A H 0.3151 0.1520 0.8762 0.042 Uiso 1 1 calc R
H58B H 0.3923 0.2350 0.8678 0.042 Uiso 1 1 calc R
H58C H 0.4514 0.1665 0.9350 0.042 Uiso 1 1 calc R
C60 C 0.6731(2) 0.40899(19) 0.8120(2) 0.0204(6) Uani 1 1 d .
C61 C 0.8727(2) 0.50910(19) 0.8778(2) 0.0187(6) Uani 1 1 d .
C62 C 0.9218(2) 0.6100(2) 0.9710(2) 0.0213(6) Uani 1 1 d .
C63 C 1.0266(2) 0.6611(2) 0.9939(2) 0.0262(6) Uani 1 1 d .
H63 H 1.0639 0.7292 1.0574 0.031 Uiso 1 1 calc R
C64 C 1.0775(2) 0.6141(2) 0.9251(3) 0.0295(7) Uani 1 1 d .
H64 H 1.1483 0.6509 0.9409 0.035 Uiso 1 1 calc R
C65 C 1.0262(2) 0.5147(2) 0.8344(2) 0.0272(6) Uani 1 1 d .
H65 H 1.0624 0.4838 0.7885 0.033 Uiso 1 1 calc R
C66 C 0.9223(2) 0.4582(2) 0.8084(2) 0.0232(6) Uani 1 1 d .
C67 C 0.8637(2) 0.6600(2) 1.0426(2) 0.0265(6) Uani 1 1 d .
H67A H 0.9174 0.7230 1.1127 0.032 Uiso 1 1 calc R
H67B H 0.8394 0.6096 1.0652 0.032 Uiso 1 1 calc R
H67C H 0.7965 0.6801 0.9964 0.032 Uiso 1 1 calc R
C68 C 0.8663(2) 0.3485(2) 0.7118(3) 0.0328(7) Uani 1 1 d .
H68A H 0.9151 0.3252 0.6754 0.039 Uiso 1 1 calc R
H68B H 0.7916 0.3482 0.6535 0.039 Uiso 1 1 calc R
H68C H 0.8555 0.3005 0.7436 0.039 Uiso 1 1 calc R

loop_
_atom_site_aniso_label
_atom_site_aniso_U_11
_atom_site_aniso_U_22
_atom_site_aniso_U_33
_atom_site_aniso_U_23
_atom_site_aniso_U_13
_atom_site_aniso_U_12
Pd 0.01251(9) 0.01504(10) 0.01829(11) 0.00595(8) 0.00629(8) 0.00128(7)
Br 0.02137(14) 0.02219(15) 0.03290(18) 0.01140(13) 0.00778(13) 0.00496(11)
S 0.0238(4) 0.0334(4) 0.0245(4) 0.0100(3) 0.0091(3) -0.0019(3)
N1 0.0175(11) 0.0177(11) 0.0202(12) 0.0065(9) 0.0109(10) 0.0039(9)
N2 0.0169(11) 0.0195(11) 0.0222(12) 0.0081(10) 0.0100(10) 0.0033(9)
N5 0.0158(10) 0.0134(10) 0.0163(11) 0.0022(9) 0.0072(9) 0.0007(8)
N6 0.0154(11) 0.0215(12) 0.0202(12) 0.0098(10) 0.0055(10) 0.0034(9)
O 0.0527(14) 0.0237(11) 0.0311(13) 0.0069(10) 0.0033(11) 0.0077(10)
C10 0.0115(12) 0.0168(13) 0.0131(13) 0.0024(11) 0.0037(10) 0.0006(10)
C11 0.0162(12) 0.0202(13) 0.0193(14) 0.0131(11) 0.0084(11) 0.0047(10)
C12 0.0203(13) 0.0221(14) 0.0211(14) 0.0118(12) 0.0111(12) 0.0058(11)
C13 0.0221(13) 0.0193(13) 0.0216(15) 0.0101(12) 0.0079(12) 0.0013(11)
C14 0.0182(13) 0.0324(16) 0.0287(16) 0.0189(13) 0.0139(13) 0.0052(11)
C15 0.0225(14) 0.0310(15) 0.0259(16) 0.0165(13) 0.0161(13) 0.0118(12)
C16 0.0177(12) 0.0223(14) 0.0187(14) 0.0110(11) 0.0072(11) 0.0061(10)
C17 0.0298(15) 0.0227(15) 0.0344(18) 0.0061(13) 0.0199(14) 0.0018(12)
C18 0.0270(14) 0.0240(14) 0.0237(15) 0.0097(12) 0.0160(13) 0.0086(11)
C20 0.0151(12) 0.0164(12) 0.0134(13) 0.0057(11) 0.0055(11) 0.0019(10)
C21 0.0148(12) 0.0202(13) 0.0278(16) 0.0092(12) 0.0142(12) 0.0046(10)
C22 0.0196(13) 0.0239(14) 0.0285(16) 0.0078(12) 0.0162(13) 0.0031(11)
C23 0.0245(15) 0.0236(15) 0.0343(18) 0.0033(13) 0.0203(14) 0.0015(12)
C24 0.0309(16) 0.0187(14) 0.055(2) 0.0155(15) 0.0292(17) 0.0095(12)
C25 0.0256(15) 0.0317(16) 0.043(2) 0.0224(15) 0.0210(15) 0.0121(13)
C26 0.0169(13) 0.0281(15) 0.0315(16) 0.0154(13) 0.0158(13) 0.0080(11)
C27 0.0341(16) 0.0313(16) 0.0260(17) 0.0084(14) 0.0154(14) 0.0034(13)
C28 0.0263(15) 0.0357(17) 0.0311(17) 0.0180(14) 0.0153(14) 0.0108(13)
C31 0.0142(12) 0.0150(12) 0.0245(15) 0.0055(11) 0.0105(12) 0.0024(10)
C32 0.0187(13) 0.0183(13) 0.0258(15) 0.0070(12) 0.0114(12) 0.0035(10)
C33 0.0184(13) 0.0249(15) 0.0275(16) 0.0065(13) 0.0082(13) 0.0033(11)
C34 0.0182(14) 0.0199(14) 0.0419(19) 0.0061(13) 0.0167(14) 0.0011(11)
C35 0.0265(15) 0.0229(15) 0.0409(19) 0.0115(14) 0.0246(15) 0.0051(12)
C36 0.0223(14) 0.0209(14) 0.0252(16) 0.0072(12) 0.0116(13) 0.0041(11)
C41 0.0227(14) 0.0285(15) 0.0232(15) 0.0087(13) 0.0108(13) 0.0037(12)
C42 0.0352(17) 0.0329(17) 0.0314(18) 0.0180(15) 0.0117(15) 0.0127(14)
C43 0.0469(19) 0.0190(15) 0.0330(19) 0.0099(14) 0.0133(16) 0.0085(13)
C44 0.0358(17) 0.0248(15) 0.0271(17) 0.0078(14) 0.0105(15) 0.0074(13)
C45 0.0303(15) 0.0235(15) 0.0290(17) 0.0103(13) 0.0102(14) 0.0104(12)
C46 0.0286(15) 0.0201(14) 0.0321(17) 0.0089(13) 0.0147(14) 0.0081(12)
C47 0.057(2) 0.041(2) 0.030(2) 0.0111(17) -0.0041(18) 0.0078(17)
C50 0.0162(12) 0.0181(13) 0.0139(13) 0.0030(11) 0.0082(11) 0.0014(10)
C51 0.0107(12) 0.0168(13) 0.0265(15) 0.0083(12) 0.0063(11) 0.0011(10)
C52 0.0129(12) 0.0201(14) 0.0290(16) 0.0056(12) 0.0086(12) 0.0007(10)
C53 0.0197(14) 0.0182(14) 0.048(2) 0.0057(14) 0.0174(15) 0.0032(11)
C54 0.0276(16) 0.0201(15) 0.065(2) 0.0194(16) 0.0222(17) 0.0059(12)
C55 0.0289(16) 0.0366(18) 0.053(2) 0.0303(17) 0.0201(16) 0.0078(13)
C56 0.0186(13) 0.0247(15) 0.0333(17) 0.0141(13) 0.0113(13) 0.0028(11)
C57 0.0329(16) 0.0309(16) 0.0306(17) 0.0069(14) 0.0194(15) 0.0089(13)
C58 0.0372(17) 0.0362(17) 0.0306(18) 0.0162(15) 0.0141(15) 0.0049(14)
C60 0.0215(14) 0.0189(13) 0.0205(15) 0.0099(12) 0.0084(12) 0.0079(11)
C61 0.0106(12) 0.0201(13) 0.0237(15) 0.0131(12) 0.0039(11) 0.0020(10)
C62 0.0163(13) 0.0244(14) 0.0232(15) 0.0145(12) 0.0058(12) 0.0037(11)
C63 0.0181(13) 0.0253(15) 0.0299(16) 0.0149(13) 0.0050(13) -0.0014(11)
C64 0.0173(13) 0.0358(17) 0.0408(19) 0.0259(15) 0.0106(14) 0.0027(12)
C65 0.0230(14) 0.0381(17) 0.0317(17) 0.0203(14) 0.0172(14) 0.0152(13)
C66 0.0183(13) 0.0255(14) 0.0264(16) 0.0143(13) 0.0084(12) 0.0076(11)
C67 0.0227(14) 0.0266(15) 0.0264(16) 0.0102(13) 0.0098(13) 0.0043(12)
C68 0.0313(16) 0.0310(16) 0.0331(18) 0.0106(14) 0.0156(15) 0.0123(13)

loop_
_atom_type_symbol
_atom_type_description
_atom_type_scat_dispersion_real
_atom_type_scat_dispersion_imag
_atom_type_scat_source
C C 0.0033 0.0016 'International Tables Vol C Tables 4.2.6.8 and 6.1.1.4'
H H 0.0000 0.0000 'International Tables Vol C Tables 4.2.6.8 and 6.1.1.4'
N N 0.0061 0.0033 'International Tables Vol C Tables 4.2.6.8 and 6.1.1.4'
O O 0.0106 0.0060 'International Tables Vol C Tables 4.2.6.8 and 6.1.1.4'
S S 0.1246 0.1234 'International Tables Vol C Tables 4.2.6.8 and 6.1.1.4'
Br Br -0.2901 2.4595 'International Tables Vol C Tables 4.2.6.8 and 6.1.1.4'
Pd Pd -0.9988 1.0072 'International Tables Vol C Tables 4.2.6.8 and 6.1.1.4'

loop_
_geom_angle_atom_site_label_1
_geom_angle_atom_site_label_2
_geom_angle_atom_site_label_3
_geom_angle
C60 Pd C10 96.47(10)
C60 Pd N5 177.19(10)
C10 Pd N5 81.08(9)
C60 Pd Br 86.17(7)
C10 Pd Br 175.77(7)
N5 Pd Br 96.20(6)
C41 S C32 102.53(13)
C10 N1 C11 123.6(2)
C20 N2 C21 123.8(2)
C50 N5 C51 122.6(2)
C50 N5 Pd 116.50(16)
C51 N5 Pd 120.88(15)
C60 N6 C61 172.2(3)
C44 O C47 117.8(2)
N1 C10 C20 116.3(2)
N1 C10 Pd 133.80(19)
C20 C10 Pd 109.47(16)
C16 C11 C12 121.7(2)
C16 C11 N1 120.3(2)
C12 C11 N1 117.8(2)
C13 C12 C11 118.3(2)
C13 C12 C17 121.1(2)
C11 C12 C17 120.6(2)
C14 C13 C12 121.0(2)
C15 C14 C13 119.6(2)
C14 C15 C16 121.5(2)
C15 C16 C11 117.8(2)
C15 C16 C18 120.5(2)
C11 C16 C18 121.7(2)
N2 C20 C50 117.4(2)
N2 C20 C10 129.8(2)
C50 C20 C10 112.7(2)
C26 C21 C22 122.0(2)
C26 C21 N2 118.4(2)
C22 C21 N2 119.2(2)
C23 C22 C21 117.4(3)
C23 C22 C27 121.5(3)
C21 C22 C27 121.0(2)
C24 C23 C22 121.3(3)
C25 C24 C23 119.8(3)
C24 C25 C26 121.3(3)
C25 C26 C21 118.1(3)
C25 C26 C28 122.7(3)
C21 C26 C28 119.1(2)
C36 C31 C32 119.6(2)
C36 C31 C50 119.6(2)
C32 C31 C50 120.4(2)
C33 C32 C31 118.9(2)
C33 C32 S 122.5(2)
C31 C32 S 118.58(18)
C34 C33 C32 120.5(3)
C35 C34 C33 120.7(2)
C34 C35 C36 119.9(3)
C35 C36 C31 120.4(3)
C46 C41 C42 119.0(3)
C46 C41 S 120.2(2)
C42 C41 S 120.8(2)
C43 C42 C41 120.3(3)
C42 C43 C44 120.3(3)
O C44 C43 114.7(3)
O C44 C45 125.1(3)
C43 C44 C45 120.2(3)
C44 C45 C46 119.0(3)
C41 C46 C45 121.1(3)
N5 C50 C31 127.5(2)
N5 C50 C20 114.7(2)
C31 C50 C20 117.7(2)
C52 C51 C56 122.3(2)
C52 C51 N5 118.1(2)
C56 C51 N5 119.1(2)
C53 C52 C51 117.7(3)
C53 C52 C57 121.1(3)
C51 C52 C57 121.1(2)
C54 C53 C52 121.5(3)
C53 C54 C55 119.9(3)
C54 C55 C56 121.1(3)
C51 C56 C55 117.4(3)
C51 C56 C58 122.9(2)
C55 C56 C58 119.7(3)
N6 C60 Pd 171.4(2)
C66 C61 C62 124.2(2)
C66 C61 N6 117.3(2)
C62 C61 N6 118.4(2)
C63 C62 C61 116.6(2)
C63 C62 C67 122.0(2)
C61 C62 C67 121.4(2)
C62 C63 C64 120.9(3)
C65 C64 C63 120.5(2)
C64 C65 C66 121.5(3)
C65 C66 C61 116.3(2)
C65 C66 C68 122.4(3)
C61 C66 C68 121.4(2)

loop_
_geom_bond_atom_site_label_1
_geom_bond_atom_site_label_2
_geom_bond_distance
Pd C60 1.951(3)
Pd C10 2.002(2)
Pd N5 2.0903(19)
Pd Br 2.5295(4)
S C41 1.775(3)
S C32 1.782(3)
N1 C10 1.260(3)
N1 C11 1.422(3)
N2 C20 1.270(3)
N2 C21 1.423(3)
N5 C50 1.277(3)
N5 C51 1.457(3)
N6 C60 1.153(3)
N6 C61 1.406(3)
O C44 1.368(3)
O C47 1.430(4)
C10 C20 1.511(3)
C11 C16 1.398(3)
C11 C12 1.398(3)
C12 C13 1.392(3)
C12 C17 1.505(4)
C13 C14 1.384(4)
C14 C15 1.382(4)
C15 C16 1.394(3)
C16 C18 1.509(3)
C20 C50 1.499(3)
C21 C26 1.397(4)
C21 C22 1.399(4)
C22 C23 1.398(4)
C22 C27 1.502(4)
C23 C24 1.379(4)
C24 C25 1.379(4)
C25 C26 1.385(4)
C26 C28 1.504(4)
C31 C36 1.392(4)
C31 C32 1.404(4)
C31 C50 1.493(3)
C32 C33 1.392(3)
C33 C34 1.380(4)
C34 C35 1.372(4)
C35 C36 1.383(3)
C41 C46 1.378(4)
C41 C42 1.396(4)
C42 C43 1.372(4)
C43 C44 1.384(4)
C44 C45 1.387(4)
C45 C46 1.392(4)
C51 C52 1.391(4)
C51 C56 1.394(4)
C52 C53 1.387(4)
C52 C57 1.506(4)
C53 C54 1.373(4)
C54 C55 1.377(4)
C55 C56 1.397(4)
C56 C58 1.512(4)
C61 C66 1.396(4)
C61 C62 1.398(4)
C62 C63 1.389(3)
C62 C67 1.504(4)
C63 C64 1.389(4)
C64 C65 1.374(4)
C65 C66 1.393(4)
C66 C68 1.500(4)

loop_
_geom_hbond_atom_site_label_D
_geom_hbond_atom_site_label_H
_geom_hbond_atom_site_label_A
_geom_hbond_distance_DH
_geom_hbond_distance_HA
_geom_hbond_distance_DA
_geom_hbond_angle_DHA
_geom_hbond_site_symmetry_A
C13 H13 O 0.95 2.42 3.321(3) 158.1 1_666
C27 H27B Pd 0.98 2.89 3.796(3) 154.1 2_667

loop_
_geom_torsion_atom_site_label_1
_geom_torsion_atom_site_label_2
_geom_torsion_atom_site_label_3
_geom_torsion_atom_site_label_4
_geom_torsion
C60 Pd N5 C50 -39(2)
C10 Pd N5 C50 -9.23(19)
Br Pd N5 C50 174.04(18)
C60 Pd N5 C51 141.2(19)
C10 Pd N5 C51 170.5(2)
Br Pd N5 C51 -6.24(18)
C11 N1 C10 C20 -175.8(2)
C11 N1 C10 Pd -4.6(4)
C60 Pd C10 N1 25.5(3)
N5 Pd C10 N1 -153.1(3)
Br Pd C10 N1 -103.0(9)
C60 Pd C10 C20 -162.87(17)
N5 Pd C10 C20 18.51(16)
Br Pd C10 C20 68.7(10)
C10 N1 C11 C16 73.2(3)
C10 N1 C11 C12 -111.2(3)
C16 C11 C12 C13 -4.2(4)
N1 C11 C12 C13 -179.8(2)
C16 C11 C12 C17 177.4(2)
N1 C11 C12 C17 1.9(4)
C11 C12 C13 C14 3.5(4)
C17 C12 C13 C14 -178.1(3)
C12 C13 C14 C15 -0.5(4)
C13 C14 C15 C16 -2.0(4)
C14 C15 C16 C11 1.4(4)
C14 C15 C16 C18 -178.1(2)
C12 C11 C16 C15 1.8(4)
N1 C11 C16 C15 177.3(2)
C12 C11 C16 C18 -178.7(2)
N1 C11 C16 C18 -3.2(4)
C21 N2 C20 C50 173.4(2)
C21 N2 C20 C10 -2.3(4)
N1 C10 C20 N2 -36.8(4)
Pd C10 C20 N2 149.9(2)
N1 C10 C20 C50 147.3(2)
Pd C10 C20 C50 -26.0(2)
C20 N2 C21 C26 106.2(3)
C20 N2 C21 C22 -81.5(3)
C26 C21 C22 C23 -0.5(4)
N2 C21 C22 C23 -172.6(2)
C26 C21 C22 C27 179.1(2)
N2 C21 C22 C27 7.0(4)
C21 C22 C23 C24 -1.7(4)
C27 C22 C23 C24 178.7(2)
C22 C23 C24 C25 1.8(4)
C23 C24 C25 C26 0.3(4)
C24 C25 C26 C21 -2.5(4)
C24 C25 C26 C28 178.2(2)
C22 C21 C26 C25 2.6(4)
N2 C21 C26 C25 174.7(2)
C22 C21 C26 C28 -178.1(2)
N2 C21 C26 C28 -6.0(3)
C36 C31 C32 C33 -1.5(4)
C50 C31 C32 C33 -174.4(2)
C36 C31 C32 S 176.73(19)
C50 C31 C32 S 3.8(3)
C41 S C32 C33 -23.2(3)
C41 S C32 C31 158.6(2)
C31 C32 C33 C34 0.6(4)
S C32 C33 C34 -177.5(2)
C32 C33 C34 C35 0.3(4)
C33 C34 C35 C36 -0.4(4)
C34 C35 C36 C31 -0.5(4)
C32 C31 C36 C35 1.5(4)
C50 C31 C36 C35 174.4(2)
C32 S C41 C46 106.9(2)
C32 S C41 C42 -73.4(3)
C46 C41 C42 C43 -1.7(4)
S C41 C42 C43 178.7(2)
C41 C42 C43 C44 0.0(5)
C47 O C44 C43 179.6(3)
C47 O C44 C45 -1.1(5)
C42 C43 C44 O -178.8(3)
C42 C43 C44 C45 1.8(5)
O C44 C45 C46 178.7(3)
C43 C44 C45 C46 -1.9(4)
C42 C41 C46 C45 1.6(4)
S C41 C46 C45 -178.8(2)
C44 C45 C46 C41 0.2(4)
C51 N5 C50 C31 -1.0(4)
Pd N5 C50 C31 178.7(2)
C51 N5 C50 C20 176.8(2)
Pd N5 C50 C20 -3.5(3)
C36 C31 C50 N5 74.7(3)
C32 C31 C50 N5 -112.3(3)
C36 C31 C50 C20 -103.0(3)
C32 C31 C50 C20 69.9(3)
N2 C20 C50 N5 -156.9(2)
C10 C20 C50 N5 19.6(3)
N2 C20 C50 C31 21.2(3)
C10 C20 C50 C31 -162.4(2)
C50 N5 C51 C52 95.7(3)
Pd N5 C51 C52 -84.0(2)
C50 N5 C51 C56 -92.1(3)
Pd N5 C51 C56 88.2(2)
C56 C51 C52 C53 3.6(4)
N5 C51 C52 C53 175.5(2)
C56 C51 C52 C57 -173.9(2)
N5 C51 C52 C57 -1.9(4)
C51 C52 C53 C54 -0.9(4)
C57 C52 C53 C54 176.5(3)
C52 C53 C54 C55 -1.3(4)
C53 C54 C55 C56 1.0(4)
C52 C51 C56 C55 -3.8(4)
N5 C51 C56 C55 -175.7(2)
C52 C51 C56 C58 173.6(2)
N5 C51 C56 C58 1.7(4)
C54 C55 C56 C51 1.5(4)
C54 C55 C56 C58 -176.0(3)
C61 N6 C60 Pd 88(2)
C10 Pd C60 N6 -164.1(16)
N5 Pd C60 N6 -135.0(18)
Br Pd C60 N6 12.5(16)
C60 N6 C61 C66 -37.1(19)
C60 N6 C61 C62 140.9(17)
C66 C61 C62 C63 0.2(4)
N6 C61 C62 C63 -177.6(2)
C66 C61 C62 C67 -179.7(3)
N6 C61 C62 C67 2.5(4)
C61 C62 C63 C64 1.3(4)
C67 C62 C63 C64 -178.7(3)
C62 C63 C64 C65 -1.5(4)
C63 C64 C65 C66 0.1(4)
C64 C65 C66 C61 1.4(4)
C64 C65 C66 C68 -178.4(3)
C62 C61 C66 C65 -1.5(4)
N6 C61 C66 C65 176.3(2)
C62 C61 C66 C68 178.2(3)
N6 C61 C66 C68 -4.0(4)
